data_1562768
loop_
_publ_author_name
'Lesikar-Parrish, Leslie A.'
'Neilson, Robert H.'
'Richards, Anne F.'

_publ_section_title
;
 Metal arsonate polymers of Cd, Zn, Ag and Pb supported by
 4-aminophenylarsonic acid
;
_journal_name_full 'Journal of Solid State Chemistry'
_journal_page_first 424
_journal_page_last 432
_journal_paper_doi 10.1016/j.jssc.2012.10.027
_journal_volume 198
_journal_year 2013
_chemical_formula_moiety 'C6 H8 As Cd Cl2 N O3, 2(H2 O)'
_chemical_formula_sum 'C6 H12 As Cd Cl2 N O5'
_chemical_formula_weight 436.39
_space_group_crystal_system monoclinic
_space_group_IT_number 14
_space_group_name_Hall '-P 2yn'
_space_group_name_H-M_alt 'P 1 21/n 1'
_atom_sites_solution_hydrogens geom
_atom_sites_solution_primary direct
_atom_sites_solution_secondary difmap
_cell_angle_alpha 90.00
_cell_angle_beta 92.566(4)
_cell_angle_gamma 90.00
_cell_formula_units_Z 4
_cell_length_a 7.5596(3)
_cell_length_b 12.2339(5)
_cell_length_c 13.2932(5)
_cell_measurement_reflns_used 2994
_cell_measurement_temperature 173.20(10)
_cell_measurement_theta_max 29.1895
_cell_measurement_theta_min 3.0366
_cell_volume 1228.17(8)
_computing_cell_refinement
;
CrysAlisPro, Agilent Technologies,
Version 1.171.35.21 (release 20-01-2012 CrysAlis171 .NET)
(compiled Jan 23 2012,18:06:46)
;
_computing_data_collection
;
CrysAlisPro, Agilent Technologies,
Version 1.171.35.21 (release 20-01-2012 CrysAlis171 .NET)
(compiled Jan 23 2012,18:06:46)
;
_computing_data_reduction
;
CrysAlisPro, Agilent Technologies,
Version 1.171.35.21 (release 20-01-2012 CrysAlis171 .NET)
(compiled Jan 23 2012,18:06:46)
;
_computing_molecular_graphics
;
O. V. Dolomanov, L. J. Bourhis, R. J. Gildea, J. A. K. Howard and H. Puschmann,
OLEX2: a complete structure solution, refinement and analysis program.
J. Appl. Cryst. (2009). 42, 339-341.
;
_computing_publication_material
;
O. V. Dolomanov, L. J. Bourhis, R. J. Gildea, J. A. K. Howard and H. Puschmann,
OLEX2: a complete structure solution, refinement and analysis program.
J. Appl. Cryst. (2009). 42, 339-341.
;
_computing_structure_refinement
;
XL, G.M. Sheldrick, Acta Cryst.
(2008). A64, 112-122
;
_computing_structure_solution 'SHELXS-97 (Sheldrick, 1990)'
_diffrn_ambient_temperature 173.20(10)
_diffrn_detector_area_resol_mean 10.3281
_diffrn_measured_fraction_theta_full 0.998
_diffrn_measured_fraction_theta_max 0.998
_diffrn_measurement_details
;
#__ type_ start__ end____ width___ exp.time_
  1 omega   -4.00   46.00   1.0000   31.0000
omega____ theta____ kappa____ phi______ frames
    -       12.8069   38.0000  150.0000 50

#__ type_ start__ end____ width___ exp.time_
  2 omega  -32.00   92.00   1.0000   31.0000
omega____ theta____ kappa____ phi______ frames
    -       12.8069   19.0000   60.0000 124

#__ type_ start__ end____ width___ exp.time_
  3 omega  -33.00   10.00   1.0000   31.0000
omega____ theta____ kappa____ phi______ frames
    -      -13.5882  -88.0000  175.0000 43
;
_diffrn_measurement_device_type 'Xcalibur, Atlas, Gemini'
_diffrn_measurement_method '\w scans'
_diffrn_orient_matrix_UB_11 0.0687247000
_diffrn_orient_matrix_UB_12 -0.0311997000
_diffrn_orient_matrix_UB_13 -0.0205141000
_diffrn_orient_matrix_UB_21 0.0616582000
_diffrn_orient_matrix_UB_22 0.0418757000
_diffrn_orient_matrix_UB_23 0.0131572000
_diffrn_orient_matrix_UB_31 0.0173883000
_diffrn_orient_matrix_UB_32 -0.0251011000
_diffrn_orient_matrix_UB_33 0.0475488000
_diffrn_radiation_monochromator graphite
_diffrn_radiation_type 'Mo K\a'
_diffrn_radiation_wavelength 0.7107
_diffrn_reflns_av_R_equivalents 0.0211
_diffrn_reflns_av_unetI/netI 0.0306
_diffrn_reflns_limit_h_max 8
_diffrn_reflns_limit_h_min -9
_diffrn_reflns_limit_k_max 15
_diffrn_reflns_limit_k_min -11
_diffrn_reflns_limit_l_max 13
_diffrn_reflns_limit_l_min -16
_diffrn_reflns_number 5939
_diffrn_reflns_theta_full 26.25
_diffrn_reflns_theta_max 26.25
_diffrn_reflns_theta_min 3.04
_diffrn_source 'Enhance (Mo) X-ray Source'
_exptl_absorpt_coefficient_mu 4.890
_exptl_absorpt_correction_T_max 1.00000
_exptl_absorpt_correction_T_min 0.28501
_exptl_absorpt_correction_type multi-scan
_exptl_absorpt_process_details
;
CrysAlisPro, Agilent Technologies,
Version 1.171.35.21 (release 20-01-2012 CrysAlis171 .NET)
(compiled Jan 23 2012,18:06:46)
Empirical absorption correction using spherical harmonics,
 implemented in SCALE3 ABSPACK scaling algorithm.
;
_exptl_crystal_colour colourless
_exptl_crystal_colour_modifier .
_exptl_crystal_colour_primary colourless
_exptl_crystal_density_diffrn 2.360
_exptl_crystal_density_method 'not measured'
_exptl_crystal_description block
_exptl_crystal_F_000 840
_exptl_crystal_size_max 0.04
_exptl_crystal_size_mid 0.03
_exptl_crystal_size_min 0.01
_refine_diff_density_max 0.618
_refine_diff_density_min -1.253
_refine_diff_density_rms 0.139
_refine_ls_extinction_method none
_refine_ls_goodness_of_fit_ref 1.028
_refine_ls_hydrogen_treatment mixed
_refine_ls_matrix_type full
_refine_ls_number_parameters 138
_refine_ls_number_reflns 2484
_refine_ls_number_restraints 0
_refine_ls_restrained_S_all 1.028
_refine_ls_R_factor_all 0.0318
_refine_ls_R_factor_gt 0.0265
_refine_ls_shift/su_max 0.001
_refine_ls_shift/su_mean 0.000
_refine_ls_structure_factor_coef Fsqd
_refine_ls_weighting_details 'calc w=1/[\s^2^(Fo^2^)+(0.0352P)^2^+0.0000P] where P=(Fo^2^+2Fc^2^)/3'
_refine_ls_weighting_scheme calc
_refine_ls_wR_factor_gt 0.0627
_refine_ls_wR_factor_ref 0.0649
_reflns_number_gt 2204
_reflns_number_total 2484
_reflns_threshold_expression >2sigma(I)
_cod_data_source_file JSSC-2013-198-424.cif
_cod_data_source_block ar556b
_cod_database_code 1562768
_reflns_odcompleteness_completeness 99.85
_reflns_odcompleteness_iscentric 1
_reflns_odcompleteness_theta 26.32

loop_
_space_group_symop_id
_space_group_symop_operation_xyz
1 'x, y, z'
2 '-x+1/2, y+1/2, -z+1/2'
3 '-x, -y, -z'
4 'x-1/2, -y-1/2, z-1/2'

loop_
_atom_site_label
_atom_site_type_symbol
_atom_site_fract_x
_atom_site_fract_y
_atom_site_fract_z
_atom_site_U_iso_or_equiv
_atom_site_adp_type
_atom_site_occupancy
_atom_site_symmetry_multiplicity
_atom_site_calc_flag
_atom_site_refinement_flags
_atom_site_disorder_assembly
_atom_site_disorder_group
Cd1 Cd 0.5000 0.5000 0.5000 0.01262(10) Uani 1 2 d S . .
Cd2 Cd 0.0000 0.5000 0.5000 0.01431(10) Uani 1 2 d S . .
As1 As 0.25035(4) 0.73735(3) 0.55530(2) 0.01220(10) Uani 1 1 d . . .
Cl1 Cl 0.24114(10) 0.47838(7) 0.36116(5) 0.01690(18) Uani 1 1 d . . .
Cl2 Cl 0.26049(9) 0.44145(7) 0.62518(5) 0.01736(18) Uani 1 1 d . . .
O1 O 0.4382(3) 0.68010(19) 0.52175(15) 0.0159(5) Uani 1 1 d . . .
O2 O 0.0685(3) 0.68131(19) 0.50250(15) 0.0167(5) Uani 1 1 d . . .
O3 O 0.2267(3) 0.7278(2) 0.68364(17) 0.0202(5) Uani 1 1 d . . .
H3 H 0.298(8) 0.735(5) 0.723(4) 0.08(2) Uiso 1 1 d . . .
O4 O 0.5281(2) 0.7590(2) 0.78313(18) 0.0323(7) Uani 1 1 d G . .
H4A H 0.6205 0.7205 0.7771 0.048 Uiso 1 1 d G . .
H4B H 0.5337 0.7916 0.8397 0.048 Uiso 1 1 d G . .
O5 O -0.1001(2) 0.7857(2) 0.75974(16) 0.0251(6) Uani 1 1 d G . .
H5A H -0.1203 0.7277 0.7913 0.038 Uiso 1 1 d G . .
H5B H -0.0904 0.8394 0.7839 0.038 Uiso 1 1 d G . .
N1 N 0.2450(3) 1.21999(11) 0.44203(14) 0.0156(6) Uani 1 1 d G . .
H1A H 0.2171 1.2252 0.3749 0.019 Uiso 1 1 calc R . .
H1B H 0.3527 1.2512 0.4558 0.019 Uiso 1 1 calc R . .
H1C H 0.1615 1.2552 0.4771 0.019 Uiso 1 1 calc R . .
C1 C 0.2567(2) 0.88943(10) 0.52482(12) 0.0127(6) Uani 1 1 d G . .
C2 C 0.3136(3) 0.92006(11) 0.43049(12) 0.0154(7) Uani 1 1 d G . .
H2 H 0.3541 0.8666 0.3851 0.018 Uiso 1 1 calc R . .
C3 C 0.3103(2) 1.02984(12) 0.40397(9) 0.0160(7) Uani 1 1 d G . .
H3A H 0.3484 1.0523 0.3401 0.019 Uiso 1 1 calc R . .
C4 C 0.25106(16) 1.10601(10) 0.47121(9) 0.0137(6) Uani 1 1 d G . .
C5 C 0.1965(3) 1.07596(12) 0.56620(9) 0.0172(7) Uani 1 1 d G . .
H5 H 0.1572 1.1296 0.6118 0.021 Uiso 1 1 calc R . .
C6 C 0.2007(3) 0.96615(13) 0.59308(10) 0.0157(7) Uani 1 1 d G . .
H6 H 0.1654 0.9439 0.6577 0.019 Uiso 1 1 calc R . .

loop_
_atom_site_aniso_label
_atom_site_aniso_U_11
_atom_site_aniso_U_22
_atom_site_aniso_U_33
_atom_site_aniso_U_23
_atom_site_aniso_U_13
_atom_site_aniso_U_12
Cd1 0.00924(17) 0.0116(2) 0.01702(17) 0.00006(12) 0.00019(12) 0.00032(12)
Cd2 0.00887(18) 0.0119(2) 0.02200(18) -0.00024(13) -0.00107(12) -0.00029(12)
As1 0.00769(17) 0.01067(19) 0.01814(17) -0.00098(13) -0.00032(11) -0.00034(13)
Cl1 0.0142(4) 0.0213(5) 0.0151(3) 0.0005(3) -0.0018(3) -0.0001(3)
Cl2 0.0118(4) 0.0238(5) 0.0164(4) 0.0039(3) -0.0003(3) -0.0012(3)
O1 0.0075(10) 0.0109(12) 0.0295(11) -0.0039(10) 0.0026(8) 0.0019(9)
O2 0.0087(11) 0.0122(13) 0.0289(11) -0.0035(10) -0.0020(8) -0.0019(9)
O3 0.0165(12) 0.0237(15) 0.0203(11) 0.0012(11) 0.0002(9) -0.0008(11)
O4 0.0187(13) 0.049(2) 0.0285(12) -0.0082(12) 0.0002(10) 0.0021(12)
O5 0.0253(13) 0.0240(15) 0.0260(12) -0.0024(11) 0.0020(10) -0.0089(11)
N1 0.0119(13) 0.0161(15) 0.0190(13) 0.0009(11) 0.0021(10) 0.0002(12)
C1 0.0075(14) 0.0123(17) 0.0183(13) -0.0012(14) -0.0015(10) -0.0005(13)
C2 0.0112(15) 0.0166(18) 0.0183(15) -0.0038(14) 0.0006(11) -0.0005(14)
C3 0.0152(16) 0.0186(19) 0.0141(14) -0.0030(14) 0.0001(12) -0.0010(14)
C4 0.0079(14) 0.0134(18) 0.0197(14) 0.0030(14) -0.0013(11) -0.0005(13)
C5 0.0147(16) 0.0168(19) 0.0204(15) -0.0036(14) 0.0037(12) 0.0007(14)
C6 0.0150(16) 0.0155(18) 0.0168(15) -0.0009(14) 0.0032(12) -0.0007(14)

loop_
_atom_type_symbol
_atom_type_description
_atom_type_scat_dispersion_real
_atom_type_scat_dispersion_imag
_atom_type_scat_source
C C 0.0033 0.0016 'International Tables Vol C Tables 4.2.6.8 and 6.1.1.4'
H H 0.0000 0.0000 'International Tables Vol C Tables 4.2.6.8 and 6.1.1.4'
As As 0.0499 2.0058 'International Tables Vol C Tables 4.2.6.8 and 6.1.1.4'
Cd Cd -0.8075 1.2024 'International Tables Vol C Tables 4.2.6.8 and 6.1.1.4'
Cl Cl 0.1484 0.1585 'International Tables Vol C Tables 4.2.6.8 and 6.1.1.4'
N N 0.0061 0.0033 'International Tables Vol C Tables 4.2.6.8 and 6.1.1.4'
O O 0.0106 0.0060 'International Tables Vol C Tables 4.2.6.8 and 6.1.1.4'

loop_
_geom_angle_atom_site_label_1
_geom_angle_atom_site_label_2
_geom_angle_atom_site_label_3
_geom_angle
_geom_angle_site_symmetry_1
_geom_angle_site_symmetry_3
Cl1 Cd1 Cl1 180.0 3_666 .
Cl2 Cd1 Cl1 95.46(2) . 3_666
Cl2 Cd1 Cl1 84.54(2) 3_666 3_666
Cl2 Cd1 Cl1 95.46(2) 3_666 .
Cl2 Cd1 Cl1 84.54(2) . .
Cl2 Cd1 Cl2 180.0 . 3_666
O1 Cd1 Cl1 92.05(5) . .
O1 Cd1 Cl1 87.95(5) 3_666 .
O1 Cd1 Cl1 87.95(5) . 3_666
O1 Cd1 Cl1 92.05(5) 3_666 3_666
O1 Cd1 Cl2 91.85(6) . .
O1 Cd1 Cl2 88.14(6) 3_666 .
O1 Cd1 Cl2 91.85(6) 3_666 3_666
O1 Cd1 Cl2 88.15(6) . 3_666
O1 Cd1 O1 180.00(3) . 3_666
Cl1 Cd2 Cl1 180.00(2) 3_566 .
Cl2 Cd2 Cl1 96.04(2) . 3_566
Cl2 Cd2 Cl1 83.96(2) 3_566 3_566
Cl2 Cd2 Cl1 83.96(2) . .
Cl2 Cd2 Cl1 96.04(2) 3_566 .
Cl2 Cd2 Cl2 179.999(1) . 3_566
O2 Cd2 Cl1 86.83(6) . .
O2 Cd2 Cl1 93.17(6) . 3_566
O2 Cd2 Cl1 86.83(6) 3_566 3_566
O2 Cd2 Cl1 93.17(6) 3_566 .
O2 Cd2 Cl2 95.34(6) . .
O2 Cd2 Cl2 84.66(6) 3_566 .
O2 Cd2 Cl2 84.66(6) . 3_566
O2 Cd2 Cl2 95.33(6) 3_566 3_566
O2 Cd2 O2 180.00(3) 3_566 .
O1 As1 O2 114.39(11) . .
O1 As1 O3 111.33(11) . .
O1 As1 C1 108.94(10) . .
O2 As1 O3 105.60(11) . .
O2 As1 C1 109.94(10) . .
O3 As1 C1 106.32(10) . .
Cd1 Cl1 Cd2 90.83(2) . .
Cd1 Cl2 Cd2 92.47(2) . .
As1 O1 Cd1 128.72(12) . .
As1 O2 Cd2 126.21(12) . .
As1 O3 H3 125(5) . .
H4A O4 H4B 109.6 . .
H5A O5 H5B 123.6 . .
H1A N1 H1B 109.5 . .
H1A N1 H1C 109.5 . .
H1B N1 H1C 109.5 . .
C4 N1 H1A 109.5 . .
C4 N1 H1B 109.5 . .
C4 N1 H1C 109.5 . .
C2 C1 As1 117.72(8) . .
C6 C1 As1 120.74(8) . .
C6 C1 C2 121.5 . .
C1 C2 H2 120.5 . .
C3 C2 C1 119.0 . .
C3 C2 H2 120.5 . .
C2 C3 H3A 120.3 . .
C4 C3 C2 119.4 . .
C4 C3 H3A 120.3 . .
C3 C4 N1 119.0 . .
C3 C4 C5 121.7 . .
C5 C4 N1 119.3 . .
C4 C5 H5 120.6 . .
C6 C5 C4 118.9 . .
C6 C5 H5 120.6 . .
C1 C6 C5 119.4 . .
C1 C6 H6 120.3 . .
C5 C6 H6 120.3 . .

loop_
_geom_bond_atom_site_label_1
_geom_bond_atom_site_label_2
_geom_bond_distance
_geom_bond_site_symmetry_2
Cd1 Cl1 2.6424(7) .
Cd1 Cl1 2.6424(7) 3_666
Cd1 Cl2 2.6135(7) 3_666
Cd1 Cl2 2.6135(7) .
Cd1 O1 2.274(2) .
Cd1 O1 2.274(2) 3_666
Cd2 Cl1 2.6647(8) 3_566
Cd2 Cl1 2.6647(8) .
Cd2 Cl2 2.6204(7) 3_566
Cd2 Cl2 2.6204(7) .
Cd2 O2 2.278(2) 3_566
Cd2 O2 2.278(2) .
As1 O1 1.662(2) .
As1 O2 1.663(2) .
As1 O3 1.727(2) .
As1 C1 1.9052(13) .
O3 H3 0.74(5) .
O4 H4A 0.8500 .
O4 H4B 0.8501 .
O5 H5A 0.841(3) .
O5 H5B 0.7333 .
N1 H1A 0.9100 .
N1 H1B 0.9100 .
N1 H1C 0.9100 .
N1 C4 1.4475 .
C1 C2 1.3951 .
C1 C6 1.3849 .
C2 H2 0.9500 .
C2 C3 1.3885 .
C3 H3A 0.9500 .
C3 C4 1.3797 .
C4 C5 1.3950 .
C5 H5 0.9500 .
C5 C6 1.3901 .
C6 H6 0.9500 .

loop_
_geom_torsion_atom_site_label_1
_geom_torsion_atom_site_label_2
_geom_torsion_atom_site_label_3
_geom_torsion_atom_site_label_4
_geom_torsion
_geom_torsion_site_symmetry_1
_geom_torsion_site_symmetry_2
_geom_torsion_site_symmetry_3
_geom_torsion_site_symmetry_4
As1 C1 C2 C3 176.43(10) . . . .
As1 C1 C6 C5 -176.03(10) . . . .
Cl1 Cd1 Cl1 Cd2 -172(7) 3_666 . . .
Cl1 Cd1 Cl2 Cd2 158.30(3) 3_666 . . .
Cl1 Cd1 Cl2 Cd2 -21.70(3) . . . .
Cl1 Cd1 O1 As1 58.48(13) . . . .
Cl1 Cd1 O1 As1 -121.52(13) 3_666 . . .
Cl1 Cd2 Cl1 Cd1 171.27(9) 3_566 . . .
Cl1 Cd2 Cl2 Cd1 -158.47(3) 3_566 . . .
Cl1 Cd2 Cl2 Cd1 21.53(3) . . . .
Cl1 Cd2 O2 As1 105.28(13) 3_566 . . .
Cl1 Cd2 O2 As1 -74.72(13) . . . .
Cl2 Cd1 Cl1 Cd2 -158.70(3) 3_666 . . .
Cl2 Cd1 Cl1 Cd2 21.30(3) . . . .
Cl2 Cd1 Cl2 Cd2 -85(14) 3_666 . . .
Cl2 Cd1 O1 As1 -26.12(13) . . . .
Cl2 Cd1 O1 As1 153.88(13) 3_666 . . .
Cl2 Cd2 Cl1 Cd1 -21.27(3) . . . .
Cl2 Cd2 Cl1 Cd1 158.73(3) 3_566 . . .
Cl2 Cd2 Cl2 Cd1 65(9) 3_566 . . .
Cl2 Cd2 O2 As1 -171.10(13) 3_566 . . .
Cl2 Cd2 O2 As1 8.90(13) . . . .
O1 Cd1 Cl1 Cd2 -70.37(6) . . . .
O1 Cd1 Cl1 Cd2 109.63(6) 3_666 . . .
O1 Cd1 Cl2 Cd2 70.18(5) . . . .
O1 Cd1 Cl2 Cd2 -109.82(5) 3_666 . . .
O1 Cd1 O1 As1 52(8) 3_666 . . .
O1 As1 O2 Cd2 51.06(16) . . . .
O1 As1 C1 C2 46.10(13) . . . .
O1 As1 C1 C6 -136.07(12) . . . .
O2 Cd2 Cl1 Cd1 74.45(5) . . . .
O2 Cd2 Cl1 Cd1 -105.55(5) 3_566 . . .
O2 Cd2 Cl2 Cd1 115.30(6) 3_566 . . .
O2 Cd2 Cl2 Cd1 -64.70(6) . . . .
O2 Cd2 O2 As1 -126(6) 3_566 . . .
O2 As1 O1 Cd1 -40.45(17) . . . .
O2 As1 C1 C2 -79.98(12) . . . .
O2 As1 C1 C6 97.85(12) . . . .
O3 As1 O1 Cd1 79.15(16) . . . .
O3 As1 O2 Cd2 -71.70(16) . . . .
O3 As1 C1 C2 166.17(12) . . . .
O3 As1 C1 C6 -16.00(13) . . . .
N1 C4 C5 C6 179.2 . . . .
C1 As1 O1 Cd1 -163.92(11) . . . .
C1 As1 O2 Cd2 173.99(10) . . . .
C1 C2 C3 C4 0.0 . . . .
C2 C1 C6 C5 1.7 . . . .
C2 C3 C4 N1 -178.9 . . . .
C2 C3 C4 C5 0.9 . . . .
C3 C4 C5 C6 -0.6 . . . .
C4 C5 C6 C1 -0.7 . . . .
C6 C1 C2 C3 -1.4 . . . .
